data_4024346
loop_
_publ_author_name
'Piotr Kaszynski'
'Serhii Pakhomov'
'Mikhail E. Gurskii'
'Sergey Yu. Erdyakov'
'Zoya A. Starikova'
'Konstantin A. Lyssenko'
'Mikhail Yu. Antipin'
'Victor G. Young'
'Yurii N. Bubnov'

_publ_section_title
;
1-Pyridine- and 1-Quinuclidine-1-boraadamantane as Models for Derivatives
of 1-Borabicyclo[2.2.2]octane. Experimental and Theoretical Evaluation of
the B-N Fragment as a Polar Isosteric Substitution for the C-C Group in
Liquid Crystal Compounds
;
_journal_name_full 'Journal of Organic Chemistry'
_journal_page_first 1709
_journal_page_last 1720
_journal_paper_doi 10.1021/jo802504c
_journal_volume 74
_journal_year 2009
_chemical_formula_sum 'C14 H20 B N'
_chemical_formula_weight 213.12
_chemical_name_common 00437a
_chemical_name_systematic
; 
 ? 
;
_space_group_IT_number 11
_symmetry_cell_setting monoclinic
_symmetry_space_group_name_Hall '-P 2yb'
_symmetry_space_group_name_H-M 'P 1 21/m 1'
_atom_sites_solution_hydrogens geom
_atom_sites_solution_primary direct
_atom_sites_solution_secondary difmap
_audit_creation_method SHELXL-97
_cell_angle_alpha 90.00
_cell_angle_beta 104.712(3)
_cell_angle_gamma 90.00
_cell_formula_units_Z 2
_cell_length_a 8.4404(13)
_cell_length_b 6.8469(10)
_cell_length_c 10.5269(16)
_cell_measurement_temperature 153(2)
_cell_volume 588.41(15)
_computing_structure_refinement 'SHELXL-97 (Sheldrick, 1997)'
_computing_structure_solution 'SHELXS-97 (Sheldrick, 1990)'
_diffrn_ambient_temperature 153(2)
_diffrn_measured_fraction_theta_full 0.996
_diffrn_measured_fraction_theta_max 0.996
_diffrn_radiation_monochromator graphite
_diffrn_radiation_source 'fine-focus sealed tube'
_diffrn_radiation_type MoK\a
_diffrn_radiation_wavelength 0.71073
_diffrn_reflns_av_R_equivalents 0.0378
_diffrn_reflns_av_sigmaI/netI 0.0358
_diffrn_reflns_limit_h_max 9
_diffrn_reflns_limit_h_min -10
_diffrn_reflns_limit_k_max 8
_diffrn_reflns_limit_k_min 0
_diffrn_reflns_limit_l_max 12
_diffrn_reflns_limit_l_min 0
_diffrn_reflns_number 2987
_diffrn_reflns_theta_full 25.03
_diffrn_reflns_theta_max 25.03
_diffrn_reflns_theta_min 2.00
_exptl_absorpt_coefficient_mu 0.068
_exptl_absorpt_correction_T_max 0.9866
_exptl_absorpt_correction_T_min 0.9734
_exptl_crystal_colour Colorless
_exptl_crystal_density_diffrn 1.203
_exptl_crystal_density_method 'not measured'
_exptl_crystal_description Block
_exptl_crystal_F_000 232
_exptl_crystal_size_max 0.40
_exptl_crystal_size_mid 0.20
_exptl_crystal_size_min 0.20
_refine_diff_density_max 0.150
_refine_diff_density_min -0.246
_refine_diff_density_rms 0.050
_refine_ls_extinction_method none
_refine_ls_goodness_of_fit_ref 1.095
_refine_ls_hydrogen_treatment mixed
_refine_ls_matrix_type full
_refine_ls_number_parameters 88
_refine_ls_number_reflns 1124
_refine_ls_number_restraints 0
_refine_ls_restrained_S_all 1.095
_refine_ls_R_factor_all 0.0555
_refine_ls_R_factor_gt 0.0466
_refine_ls_shift/su_max 0.000
_refine_ls_shift/su_mean 0.000
_refine_ls_structure_factor_coef Fsqd
_refine_ls_weighting_details 'calc w=1/[\s^2^(Fo^2^)+(0.0747P)^2^+0.0746P] where P=(Fo^2^+2Fc^2^)/3'
_refine_ls_weighting_scheme calc
_refine_ls_wR_factor_gt 0.1223
_refine_ls_wR_factor_ref 0.1317
_reflns_number_gt 912
_reflns_number_total 1124
_reflns_threshold_expression >2sigma(I)
_cod_data_source_file jo802504c_si_001.cif
_cod_data_source_block 00437a
_cod_depositor_comments
;
The following automatic conversions were performed:
'_symmetry_cell_setting' value 'Monoclinic' changed to 'monoclinic'
according to '/home/saulius/struct/CIF-dictionaries/cif_core.dic'
dictionary named 'cif_core.dic' version 2.4.1 from 2010-06-29.

Automatic conversion script
Id: cif_fix_enum 1527 2010-12-29 10:47:43Z saulius 
;
_cod_original_sg_symbol_H-M P2(1)/m
_cod_database_code 4024346

loop_
_symmetry_equiv_pos_as_xyz
'x, y, z'
'-x, y+1/2, -z'
'-x, -y, -z'
'x, -y-1/2, z'

loop_
_atom_site_label
_atom_site_type_symbol
_atom_site_fract_x
_atom_site_fract_y
_atom_site_fract_z
_atom_site_U_iso_or_equiv
_atom_site_adp_type
_atom_site_occupancy
_atom_site_symmetry_multiplicity
_atom_site_calc_flag
_atom_site_refinement_flags
_atom_site_disorder_assembly
_atom_site_disorder_group
N1 N 0.34674(17) 0.2500 0.57296(14) 0.0253(4) Uani 1 2 d S . .
C1 C 0.5092(2) 0.2500 0.58557(18) 0.0282(5) Uani 1 2 d S . .
H1A H 0.5812 0.2500 0.6712 0.034 Uiso 1 2 calc SR . .
C2 C 0.5750(2) 0.2500 0.47813(19) 0.0323(5) Uani 1 2 d S . .
H2A H 0.6904 0.2500 0.4900 0.039 Uiso 1 2 calc SR . .
C3 C 0.4719(2) 0.2500 0.35361(19) 0.0353(5) Uani 1 2 d S . .
H3A H 0.5149 0.2500 0.2785 0.042 Uiso 1 2 calc SR . .
C4 C 0.3052(2) 0.2500 0.34016(19) 0.0354(5) Uani 1 2 d S . .
H4A H 0.2314 0.2500 0.2553 0.043 Uiso 1 2 calc SR . .
C5 C 0.2466(2) 0.2500 0.45083(18) 0.0304(5) Uani 1 2 d S . .
H5A H 0.1315 0.2500 0.4408 0.036 Uiso 1 2 calc SR . .
B1 B 0.2695(2) 0.2500 0.7008(2) 0.0249(5) Uani 1 2 d S . .
C6 C 0.4129(2) 0.2500 0.83535(18) 0.0318(5) Uani 1 2 d S . .
H6A H 0.4806 0.3639 0.8405 0.038 Uiso 1 1 d R . .
C7 C 0.3302(2) 0.2500 0.94954(18) 0.0350(5) Uani 1 2 d S . .
H7A H 0.4121 0.2500 1.0317 0.042 Uiso 1 2 d SR . .
C8 C 0.22435(18) 0.0680(2) 0.94349(14) 0.0382(4) Uani 1 1 d . . .
H8B H 0.1776 0.0651 1.0207 0.046 Uiso 1 1 calc R . .
H8A H 0.2930 -0.0500 0.9465 0.046 Uiso 1 1 calc R . .
C9 C 0.15595(16) 0.0577(2) 0.69649(13) 0.0334(4) Uani 1 1 d . . .
H9B H 0.0660 0.0570 0.6151 0.040 Uiso 1 1 calc R . .
H9A H 0.2221 -0.0622 0.6984 0.040 Uiso 1 1 calc R . .
C10 C 0.08576(17) 0.0658(2) 0.81790(14) 0.0359(4) Uani 1 1 d . . .
H10A H 0.0156 -0.0517 0.8183 0.043 Uiso 1 1 calc R . .
C11 C -0.0184(2) 0.2500 0.8128(2) 0.0398(6) Uani 1 2 d S . .
H11B H -0.0632 0.2500 0.8880 0.048 Uiso 1 2 d SR . .
H11A H -0.1080 0.2500 0.7355 0.048 Uiso 1 2 d SR . .

loop_
_atom_site_aniso_label
_atom_site_aniso_U_11
_atom_site_aniso_U_22
_atom_site_aniso_U_33
_atom_site_aniso_U_23
_atom_site_aniso_U_13
_atom_site_aniso_U_12
N1 0.0253(8) 0.0256(8) 0.0247(8) 0.000 0.0058(6) 0.000
C1 0.0266(9) 0.0284(9) 0.0287(10) 0.000 0.0056(8) 0.000
C2 0.0289(10) 0.0330(10) 0.0368(11) 0.000 0.0119(8) 0.000
C3 0.0430(11) 0.0367(11) 0.0298(10) 0.000 0.0160(9) 0.000
C4 0.0381(11) 0.0414(12) 0.0248(10) 0.000 0.0041(8) 0.000
C5 0.0267(9) 0.0343(10) 0.0282(10) 0.000 0.0034(8) 0.000
B1 0.0254(10) 0.0274(11) 0.0220(10) 0.000 0.0065(8) 0.000
C6 0.0276(10) 0.0391(11) 0.0283(10) 0.000 0.0062(8) 0.000
C7 0.0329(10) 0.0492(13) 0.0209(10) 0.000 0.0031(8) 0.000
C8 0.0490(9) 0.0375(8) 0.0326(8) 0.0075(6) 0.0188(7) 0.0067(7)
C9 0.0368(8) 0.0331(8) 0.0311(8) -0.0046(6) 0.0101(6) -0.0062(6)
C10 0.0389(8) 0.0334(8) 0.0395(9) -0.0027(6) 0.0175(7) -0.0108(6)
C11 0.0293(10) 0.0597(14) 0.0325(11) 0.000 0.0116(9) 0.000

loop_
_atom_type_symbol
_atom_type_description
_atom_type_scat_dispersion_real
_atom_type_scat_dispersion_imag
_atom_type_scat_source
C C 0.0033 0.0016 'International Tables Vol C Tables 4.2.6.8 and 6.1.1.4'
H H 0.0000 0.0000 'International Tables Vol C Tables 4.2.6.8 and 6.1.1.4'
B B 0.0013 0.0007 'International Tables Vol C Tables 4.2.6.8 and 6.1.1.4'
N N 0.0061 0.0033 'International Tables Vol C Tables 4.2.6.8 and 6.1.1.4'

loop_
_geom_angle_atom_site_label_1
_geom_angle_atom_site_label_2
_geom_angle_atom_site_label_3
_geom_angle
_geom_angle_site_symmetry_1
_geom_angle_site_symmetry_3
_geom_angle_publ_flag
C1 N1 C5 118.14(16) . . ?
C1 N1 B1 121.87(15) . . ?
C5 N1 B1 119.99(14) . . ?
N1 C1 C2 122.11(17) . . ?
C3 C2 C1 119.45(18) . . ?
C2 C3 C4 118.65(18) . . ?
C5 C4 C3 119.36(18) . . ?
N1 C5 C4 122.28(17) . . ?
C6 B1 C9 109.34(10) . . ?
C6 B1 C9 109.34(10) . 4_565 ?
C9 B1 C9 108.48(15) . 4_565 ?
C6 B1 N1 110.81(14) . . ?
C9 B1 N1 109.42(10) . . ?
C9 B1 N1 109.42(10) 4_565 . ?
C7 C6 B1 107.37(15) . . ?
C8 C7 C8 109.59(16) . 4_565 ?
C8 C7 C6 110.19(10) . . ?
C8 C7 C6 110.19(10) 4_565 . ?
C7 C8 C10 110.84(12) . . ?
C10 C9 B1 107.25(11) . . ?
C8 C10 C11 109.23(12) . . ?
C8 C10 C9 110.33(11) . . ?
C11 C10 C9 109.82(12) . . ?
C10 C11 C10 110.99(15) 4_565 . ?

loop_
_geom_bond_atom_site_label_1
_geom_bond_atom_site_label_2
_geom_bond_distance
_geom_bond_site_symmetry_2
_geom_bond_publ_flag
N1 C1 1.344(2) . ?
N1 C5 1.347(2) . ?
N1 B1 1.638(2) . ?
C1 C2 1.381(3) . ?
C2 C3 1.377(3) . ?
C3 C4 1.378(3) . ?
C4 C5 1.377(3) . ?
B1 C6 1.612(3) . ?
B1 C9 1.6221(17) . ?
B1 C9 1.6221(17) 4_565 ?
C6 C7 1.536(3) . ?
C7 C8 1.5255(18) . ?
C7 C8 1.5255(18) 4_565 ?
C8 C10 1.527(2) . ?
C9 C10 1.5402(19) . ?
C10 C11 1.5302(18) . ?
C11 C10 1.5302(18) 4_565 ?

loop_
_geom_torsion_atom_site_label_1
_geom_torsion_atom_site_label_2
_geom_torsion_atom_site_label_3
_geom_torsion_atom_site_label_4
_geom_torsion
_geom_torsion_site_symmetry_1
_geom_torsion_site_symmetry_2
_geom_torsion_site_symmetry_3
_geom_torsion_site_symmetry_4
_geom_torsion_publ_flag
C5 N1 C1 C2 0.0 . . . . ?
B1 N1 C1 C2 180.0 . . . . ?
N1 C1 C2 C3 0.0 . . . . ?
C1 C2 C3 C4 0.0 . . . . ?
C2 C3 C4 C5 0.0 . . . . ?
C1 N1 C5 C4 0.0 . . . . ?
B1 N1 C5 C4 180.0 . . . . ?
C3 C4 C5 N1 0.0 . . . . ?
C1 N1 B1 C6 0.0 . . . . ?
C5 N1 B1 C6 180.0 . . . . ?
C1 N1 B1 C9 -120.64(10) . . . . ?
C5 N1 B1 C9 59.36(10) . . . . ?
C1 N1 B1 C9 120.64(10) . . . 4_565 ?
C5 N1 B1 C9 -59.36(10) . . . 4_565 ?
C9 B1 C6 C7 -59.32(10) . . . . ?
C9 B1 C6 C7 59.32(10) 4_565 . . . ?
N1 B1 C6 C7 180.0 . . . . ?
B1 C6 C7 C8 60.53(11) . . . . ?
B1 C6 C7 C8 -60.53(11) . . . 4_565 ?
C8 C7 C8 C10 58.55(18) 4_565 . . . ?
C6 C7 C8 C10 -62.86(15) . . . . ?
C6 B1 C9 C10 58.87(15) . . . . ?
C9 B1 C9 C10 -60.30(17) 4_565 . . . ?
N1 B1 C9 C10 -179.61(11) . . . . ?
C7 C8 C10 C11 -58.28(15) . . . . ?
C7 C8 C10 C9 62.53(15) . . . . ?
B1 C9 C10 C8 -59.65(14) . . . . ?
B1 C9 C10 C11 60.80(15) . . . . ?
C8 C10 C11 C10 58.30(19) . . . 4_565 ?
C9 C10 C11 C10 -62.81(18) . . . 4_565 ?
